data_4112948
loop_
_publ_author_name
'Prokopis C. Andrikopoulos'
'David R. Armstrong'
'William Clegg'
'Carly J. Gilfillan'
'Eva Hevia'
'Alan R. Kennedy'
'Robert E. Mulvey'
'Charles T. O'Hara'
'John A. Parkinson'
'Duncan M. Tooke'

_publ_section_title
;
 A Homologous Series of Regioselectively Tetradeprotonated Group 8
 Metallocenes: New Inverse Crown Ring Compounds Synthesized via a Mixed
 Sodium-Magnesium Tris(diisopropylamide) Synergic Base
;
_journal_name_full 'Journal of the American Chemical Society'
_journal_page_first 11612
_journal_page_last 11620
_journal_paper_doi 10.1021/ja0472230
_journal_volume 126
_journal_year 2004
_chemical_formula_moiety 'C58 H118 Mg4 N8 Na4 Os'
_chemical_formula_sum 'C58 H118 Mg4 N8 Na4 Os'
_chemical_formula_weight 1307.00
_chemical_name_systematic
;
 ?
;
_space_group_IT_number 14
_symmetry_cell_setting monoclinic
_symmetry_space_group_name_Hall '-P 2yn'
_symmetry_space_group_name_H-M 'P 1 21/n 1'
_atom_sites_solution_hydrogens geom
_atom_sites_solution_primary direct
_atom_sites_solution_secondary difmap
_audit_creation_method SHELXL-97
_cell_angle_alpha 90.00
_cell_angle_beta 117.255(1)
_cell_angle_gamma 90.00
_cell_formula_units_Z 2
_cell_length_a 16.1472(2)
_cell_length_b 15.1476(2)
_cell_length_c 16.1729(2)
_cell_measurement_reflns_used 19574
_cell_measurement_temperature 123(2)
_cell_measurement_theta_max 21.97
_cell_measurement_theta_min 1.02
_cell_volume 3516.57(8)
_computing_cell_refinement 'HKL DENZO'
_computing_data_collection 'Nonius COLLECT'
_computing_data_reduction 'HKL DENZO and SCALEPACK'
_computing_publication_material 'SHELXL97 and WinGX'
_computing_structure_refinement SHELXL97
_computing_structure_solution SIR
_diffrn_ambient_temperature 123(2)
_diffrn_measured_fraction_theta_full 0.993
_diffrn_measured_fraction_theta_max 0.993
_diffrn_measurement_device_type 'Nonius KappaCCD diffractometer'
_diffrn_measurement_method '\f and \w scans'
_diffrn_radiation_monochromator graphite
_diffrn_radiation_source 'fine-focus sealed tube'
_diffrn_radiation_type MoK\a
_diffrn_radiation_wavelength 0.71073
_diffrn_reflns_av_R_equivalents 0.0330
_diffrn_reflns_av_sigmaI/netI 0.0178
_diffrn_reflns_limit_h_max 20
_diffrn_reflns_limit_h_min -22
_diffrn_reflns_limit_k_max 21
_diffrn_reflns_limit_k_min 0
_diffrn_reflns_limit_l_max 22
_diffrn_reflns_limit_l_min 0
_diffrn_reflns_number 85043
_diffrn_reflns_theta_full 30.08
_diffrn_reflns_theta_max 30.08
_diffrn_reflns_theta_min 2.00
_diffrn_standards_number 0
_exptl_absorpt_coefficient_mu 1.912
_exptl_absorpt_correction_T_max 1.093
_exptl_absorpt_correction_T_min 0.863
_exptl_absorpt_correction_type multi-scan
_exptl_absorpt_process_details
;
R.H. Blessing, Acta Cryst. (1995), A51, 33-38
denzox & scalepack
;
_exptl_crystal_colour colourless
_exptl_crystal_density_diffrn 1.234
_exptl_crystal_description prism
_exptl_crystal_F_000 1380
_exptl_crystal_size_max 0.60
_exptl_crystal_size_mid 0.50
_exptl_crystal_size_min 0.40
_refine_diff_density_max 0.738
_refine_diff_density_min -1.127
_refine_diff_density_rms 0.062
_refine_ls_extinction_method none
_refine_ls_goodness_of_fit_ref 1.043
_refine_ls_hydrogen_treatment mixed
_refine_ls_matrix_type full
_refine_ls_number_parameters 368
_refine_ls_number_reflns 10255
_refine_ls_number_restraints 0
_refine_ls_restrained_S_all 1.043
_refine_ls_R_factor_all 0.0278
_refine_ls_R_factor_gt 0.0203
_refine_ls_shift/su_max 0.001
_refine_ls_shift/su_mean 0.000
_refine_ls_structure_factor_coef Fsqd
_refine_ls_weighting_details 'calc w=1/[\s^2^(Fo^2^)+(0.0244P)^2^+1.9425P] where P=(Fo^2^+2Fc^2^)/3'
_refine_ls_weighting_scheme calc
_refine_ls_wR_factor_gt 0.0482
_refine_ls_wR_factor_ref 0.0502
_reflns_number_gt 8647
_reflns_number_total 10255
_reflns_threshold_expression I>2\s(I)
_cod_data_source_file ja0472230si20040712_113051_3.cif
_cod_data_source_block 3
_cod_original_sg_symbol_H-M 'P 21/n'
_cod_database_code 4112948

loop_
_symmetry_equiv_pos_as_xyz
'x, y, z'
'-x+1/2, y+1/2, -z+1/2'
'-x, -y, -z'
'x-1/2, -y-1/2, z-1/2'

loop_
_atom_site_label
_atom_site_type_symbol
_atom_site_fract_x
_atom_site_fract_y
_atom_site_fract_z
_atom_site_U_iso_or_equiv
_atom_site_adp_type
_atom_site_occupancy
_atom_site_symmetry_multiplicity
_atom_site_calc_flag
_atom_site_refinement_flags
Os1 Os 0.5000 0.5000 0.5000 0.01249(2) Uani 1 2 d S
Mg1 Mg 0.36438(3) 0.43441(4) 0.21650(3) 0.01840(10) Uani 1 1 d .
Mg2 Mg 0.24788(3) 0.42623(3) 0.50580(3) 0.01786(10) Uani 1 1 d .
Na1 Na 0.43489(4) 0.49422(4) 0.66090(4) 0.02174(12) Uani 1 1 d .
Na2 Na 0.20248(4) 0.45980(5) 0.28451(4) 0.02453(13) Uani 1 1 d .
N1 N 0.22302(8) 0.43897(9) 0.14090(8) 0.0191(2) Uani 1 1 d .
N2 N 0.12647(8) 0.43135(8) 0.38423(9) 0.0184(2) Uani 1 1 d .
N3 N 0.29169(9) 0.38310(9) 0.63581(9) 0.0221(3) Uani 1 1 d .
N4 N 0.52048(9) 0.60362(9) 0.79237(9) 0.0223(3) Uani 1 1 d .
C1 C 0.24589(12) 0.28054(11) 0.15474(13) 0.0299(4) Uani 1 1 d .
H1A H 0.3055 0.2845 0.1528 0.045 Uiso 1 1 calc R
H1B H 0.2168 0.2234 0.1297 0.045 Uiso 1 1 calc R
H1C H 0.2565 0.2862 0.2192 0.045 Uiso 1 1 calc R
C2 C 0.18179(10) 0.35457(11) 0.09637(11) 0.0229(3) Uani 1 1 d .
H2 H 0.1796 0.3533 0.0336 0.027 Uiso 1 1 calc R
C3 C 0.08293(11) 0.33839(13) 0.08385(14) 0.0335(4) Uani 1 1 d .
H3A H 0.0834 0.3400 0.1447 0.050 Uiso 1 1 calc R
H3B H 0.0611 0.2804 0.0552 0.050 Uiso 1 1 calc R
H3C H 0.0411 0.3844 0.0437 0.050 Uiso 1 1 calc R
C4 C 0.15709(16) 0.52129(15) -0.01153(13) 0.0414(5) Uani 1 1 d .
H4A H 0.2186 0.5243 -0.0096 0.062 Uiso 1 1 calc R
H4B H 0.1214 0.5744 -0.0418 0.062 Uiso 1 1 calc R
H4C H 0.1238 0.4690 -0.0467 0.062 Uiso 1 1 calc R
C5 C 0.16876(12) 0.51549(11) 0.08777(11) 0.0246(3) Uani 1 1 d .
H5 H 0.1052 0.5109 0.0836 0.029 Uiso 1 1 calc R
C6 C 0.21296(14) 0.60056(12) 0.13949(14) 0.0379(4) Uani 1 1 d .
H6A H 0.2157 0.5992 0.2013 0.057 Uiso 1 1 calc R
H6B H 0.1754 0.6511 0.1045 0.057 Uiso 1 1 calc R
H6C H 0.2761 0.6060 0.1460 0.057 Uiso 1 1 calc R
C7 C 0.00120(13) 0.52674(14) 0.26440(13) 0.0339(4) Uani 1 1 d .
H7A H 0.0367 0.5368 0.2297 0.051 Uiso 1 1 calc R
H7B H -0.0374 0.5786 0.2587 0.051 Uiso 1 1 calc R
H7C H -0.0389 0.4749 0.2391 0.051 Uiso 1 1 calc R
C8 C 0.06878(11) 0.51090(10) 0.36734(11) 0.0216(3) Uani 1 1 d .
H8 H 0.0312 0.5043 0.4019 0.026 Uiso 1 1 calc R
C9 C 0.13023(12) 0.59237(11) 0.40479(14) 0.0313(4) Uani 1 1 d .
H9A H 0.1700 0.5857 0.4718 0.047 Uiso 1 1 calc R
H9B H 0.0909 0.6448 0.3933 0.047 Uiso 1 1 calc R
H9C H 0.1693 0.5990 0.3733 0.047 Uiso 1 1 calc R
C10 C 0.13142(13) 0.27229(12) 0.36203(14) 0.0334(4) Uani 1 1 d .
H10A H 0.1581 0.2839 0.3195 0.050 Uiso 1 1 calc R
H10B H 0.0935 0.2186 0.3425 0.050 Uiso 1 1 calc R
H10C H 0.1817 0.2644 0.4253 0.050 Uiso 1 1 calc R
C11 C 0.07061(10) 0.35000(11) 0.36011(11) 0.0239(3) Uani 1 1 d .
H11 H 0.0194 0.3563 0.2952 0.029 Uiso 1 1 calc R
C12 C 0.02639(13) 0.32895(13) 0.42406(15) 0.0379(4) Uani 1 1 d .
H12A H 0.0755 0.3217 0.4881 0.057 Uiso 1 1 calc R
H12B H -0.0097 0.2742 0.4034 0.057 Uiso 1 1 calc R
H12C H -0.0149 0.3775 0.4216 0.057 Uiso 1 1 calc R
C13 C 0.39495(12) 0.28050(12) 0.61065(13) 0.0314(4) Uani 1 1 d .
H13A H 0.3485 0.2657 0.5472 0.047 Uiso 1 1 calc R
H13B H 0.4370 0.2302 0.6379 0.047 Uiso 1 1 calc R
H13C H 0.4310 0.3320 0.6091 0.047 Uiso 1 1 calc R
C14 C 0.34597(11) 0.30150(12) 0.66913(12) 0.0280(3) Uani 1 1 d .
H14 H 0.3948 0.3117 0.7345 0.034 Uiso 1 1 calc R
C15 C 0.28939(15) 0.22034(14) 0.66907(17) 0.0459(5) Uani 1 1 d .
H15A H 0.2641 0.2295 0.7131 0.069 Uiso 1 1 calc R
H15B H 0.3298 0.1682 0.6875 0.069 Uiso 1 1 calc R
H15C H 0.2381 0.2114 0.6065 0.069 Uiso 1 1 calc R
C16 C 0.17819(13) 0.48726(13) 0.63824(14) 0.0333(4) Uani 1 1 d .
H16A H 0.2204 0.5347 0.6403 0.050 Uiso 1 1 calc R
H16B H 0.1446 0.5054 0.6728 0.050 Uiso 1 1 calc R
H16C H 0.1335 0.4752 0.5734 0.050 Uiso 1 1 calc R
C17 C 0.23436(11) 0.40411(13) 0.68207(11) 0.0276(3) Uani 1 1 d .
H17 H 0.1897 0.3544 0.6706 0.033 Uiso 1 1 calc R
C18 C 0.29033(14) 0.41692(17) 0.78720(12) 0.0426(5) Uani 1 1 d .
H18A H 0.3251 0.3628 0.8155 0.064 Uiso 1 1 calc R
H18B H 0.2478 0.4301 0.8135 0.064 Uiso 1 1 calc R
H18C H 0.3340 0.4660 0.8000 0.064 Uiso 1 1 calc R
C19 C 0.55040(15) 0.48612(14) 0.90466(15) 0.0390(5) Uani 1 1 d .
H19A H 0.5071 0.4467 0.8560 0.058 Uiso 1 1 calc R
H19B H 0.5517 0.4711 0.9642 0.058 Uiso 1 1 calc R
H19C H 0.6130 0.4793 0.9099 0.058 Uiso 1 1 calc R
C20 C 0.51852(12) 0.58118(13) 0.87974(11) 0.0294(4) Uani 1 1 d .
H20 H 0.4527 0.5858 0.8696 0.035 Uiso 1 1 calc R
C21 C 0.57952(17) 0.64159(17) 0.96125(13) 0.0497(6) Uani 1 1 d .
H21A H 0.6449 0.6353 0.9746 0.075 Uiso 1 1 calc R
H21B H 0.5727 0.6250 1.0164 0.075 Uiso 1 1 calc R
H21C H 0.5600 0.7031 0.9448 0.075 Uiso 1 1 calc R
C22 C 0.36454(13) 0.67640(15) 0.70388(15) 0.0419(5) Uani 1 1 d .
H22A H 0.3447 0.6406 0.6475 0.063 Uiso 1 1 calc R
H22B H 0.3355 0.7348 0.6872 0.063 Uiso 1 1 calc R
H22C H 0.3455 0.6474 0.7466 0.063 Uiso 1 1 calc R
C23 C 0.47164(12) 0.68652(12) 0.75156(12) 0.0281(3) Uani 1 1 d .
H23 H 0.4896 0.7312 0.8024 0.034 Uiso 1 1 calc R
C24 C 0.49903(12) 0.72193(12) 0.67939(12) 0.0303(3) Uani 1 1 d .
H24A H 0.5643 0.7408 0.7104 0.046 Uiso 1 1 calc R
H24B H 0.4593 0.7723 0.6471 0.046 Uiso 1 1 calc R
H24C H 0.4911 0.6754 0.6343 0.046 Uiso 1 1 calc R
C25 C 0.39597(9) 0.57595(10) 0.38377(9) 0.0176(3) Uani 1 1 d .
C26 C 0.37046(9) 0.57361(10) 0.45810(9) 0.0172(3) Uani 1 1 d .
C27 C 0.35285(10) 0.48404(10) 0.47640(10) 0.0186(3) Uani 1 1 d .
C28 C 0.37225(9) 0.43339(10) 0.41013(10) 0.0179(3) Uani 1 1 d .
C29 C 0.39679(10) 0.48795(10) 0.34998(10) 0.0183(3) Uani 1 1 d .
H28 H 0.3676(11) 0.3676(12) 0.4060(12) 0.016(4) Uiso 1 1 d .
H26 H 0.3648(12) 0.6259(12) 0.4907(13) 0.023(5) Uiso 1 1 d .
H25 H 0.4075(12) 0.6290(12) 0.3584(12) 0.020(4) Uiso 1 1 d .

loop_
_atom_site_aniso_label
_atom_site_aniso_U_11
_atom_site_aniso_U_22
_atom_site_aniso_U_33
_atom_site_aniso_U_23
_atom_site_aniso_U_13
_atom_site_aniso_U_12
Os1 0.01004(4) 0.01553(4) 0.01152(4) 0.00022(3) 0.00460(3) -0.00021(3)
Mg1 0.0152(2) 0.0252(3) 0.0141(2) -0.00236(19) 0.00613(18) -0.00270(19)
Mg2 0.0123(2) 0.0246(3) 0.0162(2) 0.00218(19) 0.00610(18) -0.00074(18)
Na1 0.0170(3) 0.0296(3) 0.0180(3) -0.0029(2) 0.0074(2) -0.0029(2)
Na2 0.0197(3) 0.0349(4) 0.0199(3) 0.0032(3) 0.0099(2) 0.0037(3)
N1 0.0166(5) 0.0214(6) 0.0158(5) 0.0001(5) 0.0045(4) -0.0023(5)
N2 0.0117(5) 0.0205(6) 0.0211(6) 0.0014(5) 0.0059(4) -0.0006(4)
N3 0.0172(6) 0.0318(7) 0.0195(6) 0.0053(5) 0.0103(5) 0.0025(5)
N4 0.0206(6) 0.0301(7) 0.0189(6) -0.0039(5) 0.0112(5) -0.0020(5)
C1 0.0238(8) 0.0220(8) 0.0387(9) -0.0062(7) 0.0098(7) -0.0035(6)
C2 0.0189(7) 0.0271(8) 0.0200(7) -0.0046(6) 0.0067(6) -0.0045(6)
C3 0.0180(7) 0.0323(9) 0.0430(10) -0.0031(8) 0.0079(7) -0.0072(6)
C4 0.0425(11) 0.0505(12) 0.0233(8) 0.0133(8) 0.0083(8) 0.0066(9)
C5 0.0197(7) 0.0276(9) 0.0214(7) 0.0039(6) 0.0052(6) -0.0006(6)
C6 0.0409(10) 0.0241(8) 0.0363(10) 0.0061(7) 0.0069(8) -0.0021(8)
C7 0.0271(9) 0.0387(9) 0.0282(9) 0.0095(7) 0.0059(7) 0.0080(7)
C8 0.0139(6) 0.0257(8) 0.0227(7) 0.0037(5) 0.0062(5) 0.0022(5)
C9 0.0223(8) 0.0238(8) 0.0433(10) 0.0029(7) 0.0110(7) 0.0027(6)
C10 0.0325(9) 0.0251(8) 0.0412(10) -0.0037(7) 0.0158(8) -0.0025(7)
C11 0.0161(6) 0.0247(8) 0.0253(7) 0.0003(6) 0.0047(6) -0.0030(6)
C12 0.0319(9) 0.0319(9) 0.0577(12) 0.0045(8) 0.0270(9) -0.0056(7)
C13 0.0254(8) 0.0282(8) 0.0443(10) 0.0067(7) 0.0193(8) 0.0046(7)
C14 0.0232(8) 0.0350(9) 0.0244(8) 0.0104(7) 0.0095(6) 0.0043(7)
C15 0.0464(12) 0.0389(11) 0.0661(14) 0.0213(10) 0.0375(11) 0.0060(9)
C16 0.0226(8) 0.0471(12) 0.0339(9) -0.0019(7) 0.0162(7) 0.0054(7)
C17 0.0207(7) 0.0433(10) 0.0226(7) 0.0027(7) 0.0130(6) -0.0003(7)
C18 0.0359(10) 0.0718(15) 0.0228(8) -0.0005(9) 0.0159(8) 0.0017(10)
C19 0.0374(10) 0.0525(13) 0.0337(10) 0.0100(8) 0.0221(9) 0.0003(8)
C20 0.0287(8) 0.0414(10) 0.0231(7) -0.0038(7) 0.0162(7) -0.0059(7)
C21 0.0650(14) 0.0638(15) 0.0229(9) -0.0117(9) 0.0224(9) -0.0234(12)
C22 0.0307(9) 0.0497(12) 0.0493(12) 0.0057(9) 0.0216(9) 0.0124(9)
C23 0.0302(8) 0.0288(8) 0.0275(8) -0.0073(6) 0.0150(7) 0.0007(7)
C24 0.0284(8) 0.0327(9) 0.0265(8) 0.0014(7) 0.0096(7) 0.0030(7)
C25 0.0135(6) 0.0222(7) 0.0150(6) 0.0034(5) 0.0047(5) 0.0026(5)
C26 0.0130(6) 0.0213(7) 0.0155(6) 0.0017(5) 0.0050(5) 0.0035(5)
C27 0.0120(6) 0.0262(8) 0.0167(6) 0.0017(5) 0.0057(5) -0.0008(5)
C28 0.0121(6) 0.0208(7) 0.0176(6) -0.0016(5) 0.0041(5) -0.0030(5)
C29 0.0132(6) 0.0260(8) 0.0133(6) -0.0002(5) 0.0040(5) 0.0003(5)

loop_
_atom_type_symbol
_atom_type_description
_atom_type_scat_dispersion_real
_atom_type_scat_dispersion_imag
_atom_type_scat_source
Os Os -1.2165 7.6030 'International Tables Vol C Tables 4.2.6.8 and 6.1.1.4'
Mg Mg 0.0486 0.0363 'International Tables Vol C Tables 4.2.6.8 and 6.1.1.4'
Na Na 0.0362 0.0249 'International Tables Vol C Tables 4.2.6.8 and 6.1.1.4'
N N 0.0061 0.0033 'International Tables Vol C Tables 4.2.6.8 and 6.1.1.4'
C C 0.0033 0.0016 'International Tables Vol C Tables 4.2.6.8 and 6.1.1.4'
H H 0.0000 0.0000 'International Tables Vol C Tables 4.2.6.8 and 6.1.1.4'

loop_
_geom_angle_atom_site_label_1
_geom_angle_atom_site_label_2
_geom_angle_atom_site_label_3
_geom_angle
_geom_angle_site_symmetry_1
_geom_angle_site_symmetry_3
C25 Os1 C25 180.0 . 3_666
C25 Os1 C26 38.40(5) . .
C25 Os1 C26 38.40(5) 3_666 3_666
C25 Os1 C26 141.60(5) 3_666 .
C25 Os1 C26 141.60(5) . 3_666
C25 Os1 C27 64.74(5) . .
C25 Os1 C27 64.74(5) 3_666 3_666
C25 Os1 C27 115.26(5) . 3_666
C25 Os1 C27 115.26(5) 3_666 .
C25 Os1 C28 62.95(6) . .
C25 Os1 C28 62.95(6) 3_666 3_666
C25 Os1 C28 117.05(6) 3_666 .
C25 Os1 C28 117.05(6) . 3_666
C25 Os1 C29 38.07(5) . .
C25 Os1 C29 141.93(5) 3_666 .
C25 Os1 C29 38.07(5) 3_666 3_666
C25 Os1 C29 141.93(5) . 3_666
C26 Os1 C26 180.00(8) . 3_666
C26 Os1 C27 38.07(5) . .
C26 Os1 C27 38.07(5) 3_666 3_666
C26 Os1 C27 141.93(5) . 3_666
C26 Os1 C27 141.93(5) 3_666 .
C26 Os1 C28 62.94(6) . .
C26 Os1 C28 62.94(6) 3_666 3_666
C26 Os1 C28 117.06(6) 3_666 .
C26 Os1 C28 117.06(6) . 3_666
C26 Os1 C29 64.73(5) . .
C26 Os1 C29 115.27(5) 3_666 .
C26 Os1 C29 64.74(5) 3_666 3_666
C26 Os1 C29 115.27(5) . 3_666
C27 Os1 C27 180.0 . 3_666
C27 Os1 C28 38.85(5) . .
C27 Os1 C28 38.85(5) 3_666 3_666
C27 Os1 C28 141.15(5) 3_666 .
C27 Os1 C28 141.15(5) . 3_666
C27 Os1 C29 66.47(5) . .
C27 Os1 C29 113.53(5) 3_666 .
C27 Os1 C29 66.47(5) 3_666 3_666
C27 Os1 C29 113.53(5) . 3_666
C28 Os1 C28 180.00(7) . 3_666
C28 Os1 C29 38.88(5) . .
C28 Os1 C29 141.12(5) 3_666 .
C28 Os1 C29 38.88(5) 3_666 3_666
C28 Os1 C29 141.12(5) . 3_666
C29 Os1 C29 180.0 . 3_666
N1 Mg1 N4 141.63(6) . 3_666
N1 Mg1 C29 106.40(6) . .
N4 Mg1 C29 111.96(6) 3_666 .
N2 Mg2 N3 138.25(6) . .
N2 Mg2 C27 106.15(6) . .
N3 Mg2 C27 115.60(6) . .
Os1 Na1 Mg1 82.853(18) . 3_666
Os1 Na1 Mg2 84.976(18) . .
Os1 Na1 N3 117.58(3) . .
Os1 Na1 N4 113.79(4) . .
Os1 Na1 C27 43.47(3) . .
Os1 Na1 C29 42.77(3) . 3_666
Mg1 Na1 Mg2 167.82(3) 3_666 .
Mg1 Na1 N3 150.40(4) 3_666 .
Mg1 Na1 N4 40.07(3) 3_666 .
Mg1 Na1 C27 124.94(4) 3_666 .
Mg1 Na1 C29 41.79(3) 3_666 3_666
Mg2 Na1 N3 39.52(3) . .
Mg2 Na1 N4 148.24(4) . .
Mg2 Na1 C27 43.05(3) . .
Mg2 Na1 C29 126.45(4) . 3_666
N3 Na1 N4 128.52(5) . .
N3 Na1 C27 81.08(4) . .
N3 Na1 C29 145.50(5) . 3_666
N4 Na1 C27 140.91(5) . .
N4 Na1 C29 79.60(4) . 3_666
C27 Na1 C29 86.24(5) . 3_666
Mg1 Na2 Mg2 121.42(2) . .
Mg1 Na2 N1 38.24(3) . .
Mg1 Na2 N2 154.95(4) . .
Mg1 Na2 C8 170.42(4) . .
Mg1 Na2 C27 88.23(3) . .
Mg1 Na2 C28 61.73(4) . .
Mg1 Na2 C29 39.89(3) . .
Mg2 Na2 N1 155.87(4) . .
Mg2 Na2 N2 37.50(3) . .
Mg2 Na2 C8 55.49(3) . .
Mg2 Na2 C27 39.18(3) . .
Mg2 Na2 C28 60.18(4) . .
Mg2 Na2 C29 87.75(3) . .
N1 Na2 N2 153.76(5) . .
N1 Na2 C8 147.12(5) . .
N1 Na2 C27 126.35(5) . .
N1 Na2 C28 99.52(5) . .
N1 Na2 C29 76.87(4) . .
N2 Na2 C8 27.56(4) . .
N2 Na2 C27 75.61(4) . .
N2 Na2 C28 97.17(5) . .
N2 Na2 C29 125.14(5) . .
C8 Na2 C27 85.16(4) . .
C8 Na2 C28 113.22(5) . .
C8 Na2 C29 131.74(5) . .
C27 Na2 C28 29.64(4) . .
C27 Na2 C29 49.93(4) . .
C28 Na2 C29 30.75(4) . .
Mg1 N1 Na2 92.03(5) . .
Mg1 N1 C2 113.35(10) . .
Mg1 N1 C5 125.56(10) . .
Na2 N1 C2 109.90(9) . .
Na2 N1 C5 98.38(9) . .
C2 N1 C5 112.63(12) . .
Mg2 N2 Na2 95.17(5) . .
Mg2 N2 C8 117.16(10) . .
Mg2 N2 C11 115.13(9) . .
Na2 N2 C8 101.40(9) . .
Na2 N2 C11 113.63(9) . .
C8 N2 C11 112.21(11) . .
Mg2 N3 Na1 79.78(5) . .
Mg2 N3 C14 121.75(10) . .
Mg2 N3 C17 117.65(10) . .
Na1 N3 C14 98.14(9) . .
Na1 N3 C17 118.61(10) . .
C14 N3 C17 113.93(13) . .
Mg1 N4 Na1 85.42(5) 3_666 .
Mg1 N4 C20 115.48(11) 3_666 .
Mg1 N4 C23 122.40(10) 3_666 .
Na1 N4 C20 114.23(10) . .
Na1 N4 C23 101.93(9) . .
C20 N4 C23 112.75(13) . .
H1A C1 H1B 109.5 . .
H1A C1 H1C 109.5 . .
H1A C1 C2 109.5 . .
H1B C1 H1C 109.5 . .
H1B C1 C2 109.5 . .
H1C C1 C2 109.5 . .
N1 C2 C1 108.05(12) . .
N1 C2 H2 108.2 . .
N1 C2 C3 114.49(13) . .
C1 C2 H2 108.2 . .
C1 C2 C3 109.55(14) . .
H2 C2 C3 108.2 . .
C2 C3 H3A 109.5 . .
C2 C3 H3B 109.5 . .
C2 C3 H3C 109.5 . .
H3A C3 H3B 109.5 . .
H3A C3 H3C 109.5 . .
H3B C3 H3C 109.5 . .
H4A C4 H4B 109.5 . .
H4A C4 H4C 109.5 . .
H4A C4 C5 109.5 . .
H4B C4 H4C 109.5 . .
H4B C4 C5 109.5 . .
H4C C4 C5 109.5 . .
N1 C5 C4 114.36(15) . .
N1 C5 H5 107.7 . .
N1 C5 C6 109.99(13) . .
C4 C5 H5 107.7 . .
C4 C5 C6 109.20(16) . .
H5 C5 C6 107.7 . .
C5 C6 H6A 109.5 . .
C5 C6 H6B 109.5 . .
C5 C6 H6C 109.5 . .
H6A C6 H6B 109.5 . .
H6A C6 H6C 109.5 . .
H6B C6 H6C 109.5 . .
H7A C7 H7B 109.5 . .
H7A C7 H7C 109.5 . .
H7A C7 C8 109.5 . .
H7B C7 H7C 109.5 . .
H7B C7 C8 109.5 . .
H7C C7 C8 109.5 . .
Na2 C8 N2 51.04(7) . .
Na2 C8 C7 82.00(10) . .
Na2 C8 H8 158.8 . .
Na2 C8 C9 85.35(10) . .
N2 C8 C7 113.88(14) . .
N2 C8 H8 108.0 . .
N2 C8 C9 110.36(13) . .
C7 C8 H8 108.0 . .
C7 C8 C9 108.33(14) . .
H8 C8 C9 108.0 . .
C8 C9 H9A 109.5 . .
C8 C9 H9B 109.5 . .
C8 C9 H9C 109.5 . .
H9A C9 H9B 109.5 . .
H9A C9 H9C 109.5 . .
H9B C9 H9C 109.5 . .
H10A C10 H10B 109.5 . .
H10A C10 H10C 109.5 . .
H10A C10 C11 109.5 . .
H10B C10 H10C 109.5 . .
H10B C10 C11 109.5 . .
H10C C10 C11 109.5 . .
N2 C11 C10 109.30(13) . .
N2 C11 H11 108.1 . .
N2 C11 C12 114.42(14) . .
C10 C11 H11 108.1 . .
C10 C11 C12 108.66(14) . .
H11 C11 C12 108.1 . .
C11 C12 H12A 109.5 . .
C11 C12 H12B 109.5 . .
C11 C12 H12C 109.5 . .
H12A C12 H12B 109.5 . .
H12A C12 H12C 109.5 . .
H12B C12 H12C 109.5 . .
H13A C13 H13B 109.5 . .
H13A C13 H13C 109.5 . .
H13A C13 C14 109.5 . .
H13B C13 H13C 109.5 . .
H13B C13 C14 109.5 . .
H13C C13 C14 109.5 . .
N3 C14 C13 109.97(13) . .
N3 C14 H14 107.9 . .
N3 C14 C15 114.84(14) . .
C13 C14 H14 107.9 . .
C13 C14 C15 108.19(16) . .
H14 C14 C15 107.9 . .
C14 C15 H15A 109.5 . .
C14 C15 H15B 109.5 . .
C14 C15 H15C 109.5 . .
H15A C15 H15B 109.5 . .
H15A C15 H15C 109.5 . .
H15B C15 H15C 109.5 . .
H16A C16 H16B 109.5 . .
H16A C16 H16C 109.5 . .
H16A C16 C17 109.5 . .
H16B C16 H16C 109.5 . .
H16B C16 C17 109.5 . .
H16C C16 C17 109.5 . .
N3 C17 C16 108.79(13) . .
N3 C17 H17 108.1 . .
N3 C17 C18 113.89(14) . .
C16 C17 H17 108.1 . .
C16 C17 C18 109.58(16) . .
H17 C17 C18 108.1 . .
C17 C18 H18A 109.5 . .
C17 C18 H18B 109.5 . .
C17 C18 H18C 109.5 . .
H18A C18 H18B 109.5 . .
H18A C18 H18C 109.5 . .
H18B C18 H18C 109.5 . .
H19A C19 H19B 109.5 . .
H19A C19 H19C 109.5 . .
H19A C19 C20 109.5 . .
H19B C19 H19C 109.5 . .
H19B C19 C20 109.5 . .
H19C C19 C20 109.5 . .
N4 C20 C19 108.70(14) . .
N4 C20 H20 108.4 . .
N4 C20 C21 113.61(15) . .
C19 C20 H20 108.4 . .
C19 C20 C21 109.31(17) . .
H20 C20 C21 108.4 . .
C20 C21 H21A 109.5 . .
C20 C21 H21B 109.5 . .
C20 C21 H21C 109.5 . .
H21A C21 H21B 109.5 . .
H21A C21 H21C 109.5 . .
H21B C21 H21C 109.5 . .
H22A C22 H22B 109.5 . .
H22A C22 H22C 109.5 . .
H22A C22 C23 109.5 . .
H22B C22 H22C 109.5 . .
H22B C22 C23 109.5 . .
H22C C22 C23 109.5 . .
N4 C23 C22 112.78(15) . .
N4 C23 H23 108.4 . .
N4 C23 C24 111.16(13) . .
C22 C23 H23 108.4 . .
C22 C23 C24 107.70(15) . .
H23 C23 C24 108.4 . .
C23 C24 H24A 109.5 . .
C23 C24 H24B 109.5 . .
C23 C24 H24C 109.5 . .
H24A C24 H24B 109.5 . .
H24A C24 H24C 109.5 . .
H24B C24 H24C 109.5 . .
Os1 C25 C26 70.73(8) . .
Os1 C25 C29 72.73(8) . .
Os1 C25 H25 125.8(11) . .
C26 C25 C29 110.46(13) . .
C26 C25 H25 124.4(11) . .
C29 C25 H25 125.1(11) . .
Os1 C26 C25 70.86(8) . .
Os1 C26 C27 73.00(8) . .
Os1 C26 H26 123.9(11) . .
C25 C26 C27 110.66(13) . .
C25 C26 H26 124.3(11) . .
C27 C26 H26 125.0(11) . .
Os1 C27 Mg2 152.88(8) . .
Os1 C27 Na1 81.84(5) . .
Os1 C27 Na2 119.27(6) . .
Os1 C27 C26 68.94(8) . .
Os1 C27 C28 67.39(8) . .
Mg2 C27 Na1 79.22(5) . .
Mg2 C27 Na2 80.20(5) . .
Mg2 C27 C26 132.71(11) . .
Mg2 C27 C28 113.83(10) . .
Na1 C27 Na2 158.79(6) . .
Na1 C27 C26 97.57(9) . .
Na1 C27 C28 133.53(10) . .
Na2 C27 C26 92.62(9) . .
Na2 C27 C28 61.00(7) . .
C26 C27 C28 102.36(12) . .
Os1 C28 Na2 143.12(7) . .
Os1 C28 C27 73.76(8) . .
Os1 C28 C29 73.54(8) . .
Os1 C28 H28 122.1(10) . .
Na2 C28 C27 89.36(9) . .
Na2 C28 C29 84.43(8) . .
Na2 C28 H28 94.7(10) . .
C27 C28 C29 113.88(13) . .
C27 C28 H28 122.5(10) . .
C29 C28 H28 123.7(10) . .
Os1 C29 Mg1 147.63(7) . .
Os1 C29 Na1 78.39(4) . 3_666
Os1 C29 Na2 124.26(6) . .
Os1 C29 C25 69.21(8) . .
Os1 C29 C28 67.58(8) . .
Mg1 C29 Na1 76.70(5) . 3_666
Mg1 C29 Na2 81.31(5) . .
Mg1 C29 C25 133.90(11) . .
Mg1 C29 C28 116.25(10) . .
Na1 C29 Na2 157.23(6) 3_666 .
Na1 C29 C25 96.41(9) 3_666 .
Na1 C29 C28 131.22(10) 3_666 .
Na2 C29 C25 94.56(9) . .
Na2 C29 C28 64.82(8) . .
C25 C29 C28 102.58(12) . .

loop_
_geom_bond_atom_site_label_1
_geom_bond_atom_site_label_2
_geom_bond_distance
_geom_bond_site_symmetry_2
Os1 Na1 3.2234(6) .
Os1 Na1 3.2234(6) 3_666
Os1 C25 2.1879(14) .
Os1 C25 2.1879(14) 3_666
Os1 C26 2.1862(14) .
Os1 C26 2.1862(14) 3_666
Os1 C27 2.2403(14) .
Os1 C27 2.2403(14) 3_666
Os1 C28 2.1540(14) .
Os1 C28 2.1540(14) 3_666
Os1 C29 2.2347(14) .
Os1 C29 2.2347(14) 3_666
Mg1 Na1 3.1177(8) 3_666
Mg1 Na2 3.2903(8) .
Mg1 N1 2.0379(13) .
Mg1 N4 2.0133(14) 3_666
Mg1 C29 2.1347(15) .
Mg2 Na1 3.0877(8) .
Mg2 Na2 3.3468(8) .
Mg2 N2 2.0457(13) .
Mg2 N3 1.9965(13) .
Mg2 C27 2.1458(15) .
Na1 Mg1 3.1177(8) 3_666
Na1 N3 2.7359(15) .
Na1 N4 2.5467(14) .
Na1 C27 2.6574(16) .
Na1 C29 2.8157(16) 3_666
Na2 N1 2.5120(14) .
Na2 N2 2.4709(14) .
Na2 C8 3.1149(17) .
Na2 C27 2.9597(16) .
Na2 C28 2.5887(15) .
Na2 C29 2.8470(16) .
N1 C2 1.469(2) .
N1 C5 1.470(2) .
N2 C8 1.4702(19) .
N2 C11 1.4703(19) .
N3 C14 1.468(2) .
N3 C17 1.467(2) .
N4 Mg1 2.0133(14) 3_666
N4 C20 1.468(2) .
N4 C23 1.469(2) .
C1 H1A 0.980 .
C1 H1B 0.980 .
C1 H1C 0.980 .
C1 C2 1.525(2) .
C2 H2 1.000 .
C2 C3 1.534(2) .
C3 H3A 0.980 .
C3 H3B 0.980 .
C3 H3C 0.980 .
C4 H4A 0.980 .
C4 H4B 0.980 .
C4 H4C 0.980 .
C4 C5 1.531(3) .
C5 H5 1.000 .
C5 C6 1.524(2) .
C6 H6A 0.980 .
C6 H6B 0.980 .
C6 H6C 0.980 .
C7 H7A 0.980 .
C7 H7B 0.980 .
C7 H7C 0.980 .
C7 C8 1.535(2) .
C8 H8 1.000 .
C8 C9 1.524(2) .
C9 H9A 0.980 .
C9 H9B 0.980 .
C9 H9C 0.980 .
C10 H10A 0.980 .
C10 H10B 0.980 .
C10 H10C 0.980 .
C10 C11 1.524(2) .
C11 H11 1.000 .
C11 C12 1.535(2) .
C12 H12A 0.980 .
C12 H12B 0.980 .
C12 H12C 0.980 .
C13 H13A 0.980 .
C13 H13B 0.980 .
C13 H13C 0.980 .
C13 C14 1.519(2) .
C14 H14 1.000 .
C14 C15 1.531(3) .
C15 H15A 0.980 .
C15 H15B 0.980 .
C15 H15C 0.980 .
C16 H16A 0.980 .
C16 H16B 0.980 .
C16 H16C 0.980 .
C16 C17 1.524(3) .
C17 H17 1.000 .
C17 C18 1.529(2) .
C18 H18A 0.980 .
C18 H18B 0.980 .
C18 H18C 0.980 .
C19 H19A 0.980 .
C19 H19B 0.980 .
C19 H19C 0.980 .
C19 C20 1.520(3) .
C20 H20 1.000 .
C20 C21 1.535(3) .
C21 H21A 0.980 .
C21 H21B 0.980 .
C21 H21C 0.980 .
C22 H22A 0.980 .
C22 H22B 0.980 .
C22 H22C 0.980 .
C22 C23 1.545(3) .
C23 H23 1.000 .
C23 C24 1.523(2) .
C24 H24A 0.980 .
C24 H24B 0.980 .
C24 H24C 0.980 .
C25 C26 1.439(2) .
C25 C29 1.443(2) .
C25 H25 0.959(18) .
C26 C27 1.444(2) .
C26 H26 0.978(19) .
C27 C28 1.464(2) .
C28 C29 1.463(2) .
C28 H28 0.999(18) .
C29 Na1 2.8157(16) 3_666

loop_
_geom_torsion_atom_site_label_1
_geom_torsion_atom_site_label_2
_geom_torsion_atom_site_label_3
_geom_torsion_atom_site_label_4
_geom_torsion
_geom_torsion_site_symmetry_1
_geom_torsion_site_symmetry_4
N4 Mg1 N1 Na2 162.42(8) 3_666 .
N4 Mg1 N1 C2 49.69(15) 3_666 .
N4 Mg1 N1 C5 -95.78(15) 3_666 .
C29 Mg1 N1 Na2 -16.81(6) . .
C29 Mg1 N1 C2 -129.54(10) . .
C29 Mg1 N1 C5 84.99(13) . .
N2 Na2 N1 Mg1 -137.42(10) . .
N2 Na2 N1 C2 -21.65(17) . .
N2 Na2 N1 C5 96.18(14) . .
C8 Na2 N1 Mg1 166.30(7) . .
C8 Na2 N1 C2 -77.93(13) . .
C8 Na2 N1 C5 39.90(13) . .
C27 Na2 N1 Mg1 5.26(8) . .
C27 Na2 N1 C2 121.02(9) . .
C27 Na2 N1 C5 -121.14(9) . .
C28 Na2 N1 Mg1 -8.62(6) . .
C28 Na2 N1 C2 107.14(10) . .
C28 Na2 N1 C5 -135.02(9) . .
C29 Na2 N1 Mg1 12.34(5) . .
C29 Na2 N1 C2 128.10(10) . .
C29 Na2 N1 C5 -114.07(9) . .
N3 Mg2 N2 Na2 -163.20(7) . .
N3 Mg2 N2 C8 91.17(13) . .
N3 Mg2 N2 C11 -44.06(15) . .
C27 Mg2 N2 Na2 15.96(7) . .
C27 Mg2 N2 C8 -89.67(11) . .
C27 Mg2 N2 C11 135.11(10) . .
N1 Na2 N2 Mg2 138.32(10) . .
N1 Na2 N2 C8 -102.62(13) . .
N1 Na2 N2 C11 17.99(17) . .
C8 Na2 N2 Mg2 -119.06(10) . .
C8 Na2 N2 C11 120.60(13) . .
C27 Na2 N2 Mg2 -11.40(5) . .
C27 Na2 N2 C8 107.66(9) . .
C27 Na2 N2 C11 -131.74(10) . .
C28 Na2 N2 Mg2 9.10(6) . .
C28 Na2 N2 C8 128.16(9) . .
C28 Na2 N2 C11 -111.23(10) . .
C29 Na2 N2 Mg2 -4.81(8) . .
C29 Na2 N2 C8 114.25(9) . .
C29 Na2 N2 C11 -125.14(10) . .
N2 Mg2 N3 Na1 -162.32(7) . .
N2 Mg2 N3 C14 104.37(13) . .
N2 Mg2 N3 C17 -45.27(16) . .
C27 Mg2 N3 Na1 18.57(7) . .
C27 Mg2 N3 C14 -74.74(13) . .
C27 Mg2 N3 C17 135.62(12) . .
N4 Na1 N3 Mg2 137.97(6) . .
N4 Na1 N3 C14 -101.07(10) . .
N4 Na1 N3 C17 21.94(13) . .
C27 Na1 N3 Mg2 -13.58(5) . .
C27 Na1 N3 C14 107.38(10) . .
C27 Na1 N3 C17 -129.61(11) . .
C29 Na1 N3 Mg2 -83.37(9) 3_666 .
C29 Na1 N3 C14 37.59(13) 3_666 .
C29 Na1 N3 C17 160.60(10) 3_666 .
N3 Na1 N4 Mg1 141.28(5) . 3_666
N3 Na1 N4 C20 25.36(13) . .
N3 Na1 N4 C23 -96.55(10) . .
C27 Na1 N4 Mg1 -87.00(8) . 3_666
C27 Na1 N4 C20 157.07(11) . .
C27 Na1 N4 C23 35.17(13) . .
C29 Na1 N4 Mg1 -16.36(5) 3_666 3_666
C29 Na1 N4 C20 -132.29(11) 3_666 .
C29 Na1 N4 C23 105.81(9) 3_666 .
Mg1 N1 C2 C1 27.34(15) . .
Mg1 N1 C2 C3 149.69(12) . .
Na2 N1 C2 C1 -74.04(13) . .
Na2 N1 C2 C3 48.31(15) . .
C5 N1 C2 C1 177.37(14) . .
C5 N1 C2 C3 -60.28(18) . .
Mg1 N1 C5 C4 86.70(17) . .
Mg1 N1 C5 C6 -36.6(2) . .
Na2 N1 C5 C4 -174.72(13) . .
Na2 N1 C5 C6 62.00(15) . .
C2 N1 C5 C4 -58.99(19) . .
C2 N1 C5 C6 177.73(14) . .
Mg2 N2 C8 Na2 101.93(9) . .
Mg2 N2 C8 C7 158.31(12) . .
Mg2 N2 C8 C9 36.22(17) . .
Na2 N2 C8 C7 56.38(14) . .
Na2 N2 C8 C9 -65.71(14) . .
C11 N2 C8 Na2 -121.60(12) . .
C11 N2 C8 C7 -65.22(17) . .
C11 N2 C8 C9 172.69(13) . .
N1 Na2 C8 N2 127.36(11) . .
N1 Na2 C8 C7 -2.38(15) . .
N1 Na2 C8 C9 -111.66(12) . .
N2 Na2 C8 C7 -129.74(14) . .
N2 Na2 C8 C9 120.98(14) . .
C27 Na2 C8 N2 -67.86(9) . .
C27 Na2 C8 C7 162.39(10) . .
C27 Na2 C8 C9 53.12(9) . .
C28 Na2 C8 N2 -58.09(10) . .
C28 Na2 C8 C7 172.16(10) . .
C28 Na2 C8 C9 62.89(10) . .
C29 Na2 C8 N2 -87.59(10) . .
C29 Na2 C8 C7 142.67(10) . .
C29 Na2 C8 C9 33.40(11) . .
Mg2 N2 C11 C10 -53.01(15) . .
Mg2 N2 C11 C12 69.08(15) . .
Na2 N2 C11 C10 55.29(15) . .
Na2 N2 C11 C12 177.38(11) . .
C8 N2 C11 C10 169.59(14) . .
C8 N2 C11 C12 -68.32(17) . .
Mg2 N3 C14 C13 23.54(18) . .
Mg2 N3 C14 C15 -98.75(16) . .
Na1 N3 C14 C13 -59.45(14) . .
Na1 N3 C14 C15 178.27(14) . .
C17 N3 C14 C13 174.21(14) . .
C17 N3 C14 C15 51.9(2) . .
Mg2 N3 C17 C16 -25.30(18) . .
Mg2 N3 C17 C18 -147.83(14) . .
Na1 N3 C17 C16 68.01(15) . .
Na1 N3 C17 C18 -54.52(19) . .
C14 N3 C17 C16 -177.25(14) . .
C14 N3 C17 C18 60.2(2) . .
Mg1 N4 C20 C19 -45.28(17) 3_666 .
Mg1 N4 C20 C21 76.66(19) 3_666 .
Na1 N4 C20 C19 51.47(16) . .
Na1 N4 C20 C21 173.40(14) . .
C23 N4 C20 C19 167.22(15) . .
C23 N4 C20 C21 -70.8(2) . .
Mg1 N4 C23 C22 139.01(13) 3_666 .
Mg1 N4 C23 C24 17.93(18) 3_666 .
Na1 N4 C23 C22 46.87(15) . .
Na1 N4 C23 C24 -74.21(13) . .
C20 N4 C23 C22 -76.05(17) . .
C20 N4 C23 C24 162.88(14) . .
C25 Os1 C25 C26 156(100) 3_666 .
C25 Os1 C25 C29 36(100) 3_666 .
C26 Os1 C25 C26 180.0 3_666 .
C26 Os1 C25 C29 -119.77(12) . .
C26 Os1 C25 C29 60.23(12) 3_666 .
C27 Os1 C25 C26 36.28(8) . .
C27 Os1 C25 C26 -143.72(8) 3_666 .
C27 Os1 C25 C29 -83.49(9) . .
C27 Os1 C25 C29 96.51(9) 3_666 .
C28 Os1 C25 C26 79.73(9) . .
C28 Os1 C25 C26 -100.27(9) 3_666 .
C28 Os1 C25 C29 -40.03(8) . .
C28 Os1 C25 C29 139.97(8) 3_666 .
C29 Os1 C25 C26 119.77(12) . .
C29 Os1 C25 C26 -60.23(12) 3_666 .
C29 Os1 C25 C29 180.0 3_666 .
Os1 C25 C26 C27 -62.51(10) . .
C29 C25 C26 Os1 62.22(10) . .
C29 C25 C26 C27 -0.29(16) . .
C25 Os1 C26 C25 180.0 3_666 .
C25 Os1 C26 C27 119.78(12) . .
C25 Os1 C26 C27 -60.22(12) 3_666 .
C26 Os1 C26 C25 -113(58) 3_666 .
C26 Os1 C26 C27 7(58) 3_666 .
C27 Os1 C26 C25 -119.78(12) . .
C27 Os1 C26 C25 60.22(12) 3_666 .
C27 Os1 C26 C27 180.0 3_666 .
C28 Os1 C26 C25 -79.78(10) . .
C28 Os1 C26 C25 100.22(10) 3_666 .
C28 Os1 C26 C27 40.01(8) . .
C28 Os1 C26 C27 -139.99(8) 3_666 .
C29 Os1 C26 C25 -36.29(8) . .
C29 Os1 C26 C25 143.71(8) 3_666 .
C29 Os1 C26 C27 83.49(9) . .
C29 Os1 C26 C27 -96.51(9) 3_666 .
Os1 C26 C27 Mg2 160.49(13) . .
Os1 C26 C27 Na1 78.19(5) . .
Os1 C26 C27 Na2 -120.45(5) . .
Os1 C26 C27 C28 -59.59(9) . .
C25 C26 C27 Os1 61.20(10) . .
C25 C26 C27 Mg2 -138.31(12) . .
C25 C26 C27 Na1 139.39(10) . .
C25 C26 C27 Na2 -59.25(11) . .
C25 C26 C27 C28 1.62(15) . .
N2 Mg2 C27 Os1 -152.10(16) . .
N2 Mg2 C27 Na1 161.44(5) . .
N2 Mg2 C27 Na2 -13.42(6) . .
N2 Mg2 C27 C26 71.05(15) . .
N2 Mg2 C27 C28 -65.52(11) . .
N3 Mg2 C27 Os1 27.29(19) . .
N3 Mg2 C27 Na1 -19.17(7) . .
N3 Mg2 C27 Na2 165.97(5) . .
N3 Mg2 C27 C26 -109.57(14) . .
N3 Mg2 C27 C28 113.86(11) . .
C25 Os1 C27 Mg2 175.98(19) . .
C25 Os1 C27 Mg2 -4.02(19) 3_666 .
C25 Os1 C27 Na1 -138.01(6) . .
C25 Os1 C27 Na1 41.99(6) 3_666 .
C25 Os1 C27 Na2 44.21(6) . .
C25 Os1 C27 Na2 -135.79(6) 3_666 .
C25 Os1 C27 C26 -36.60(8) . .
C25 Os1 C27 C26 143.40(8) 3_666 .
C25 Os1 C27 C28 77.54(9) . .
C25 Os1 C27 C28 -102.46(9) 3_666 .
C26 Os1 C27 Mg2 -147.4(2) . .
C26 Os1 C27 Mg2 32.6(2) 3_666 .
C26 Os1 C27 Na1 -101.42(9) . .
C26 Os1 C27 Na1 78.58(9) 3_666 .
C26 Os1 C27 Na2 80.81(9) . .
C26 Os1 C27 Na2 -99.19(9) 3_666 .
C26 Os1 C27 C26 180.0 3_666 .
C26 Os1 C27 C28 114.14(12) . .
C26 Os1 C27 C28 -65.86(12) 3_666 .
C27 Os1 C27 Mg2 92(100) 3_666 .
C27 Os1 C27 Na1 138(100) 3_666 .
C27 Os1 C27 Na2 -40(100) 3_666 .
C27 Os1 C27 C26 -121(100) 3_666 .
C27 Os1 C27 C28 -7(100) 3_666 .
C28 Os1 C27 Mg2 98.44(19) . .
C28 Os1 C27 Mg2 -81.56(19) 3_666 .
C28 Os1 C27 Na1 144.45(10) . .
C28 Os1 C27 Na1 -35.55(10) 3_666 .
C28 Os1 C27 Na2 -33.33(7) . .
C28 Os1 C27 Na2 146.67(7) 3_666 .
C28 Os1 C27 C26 -114.14(12) . .
C28 Os1 C27 C26 65.86(12) 3_666 .
C28 Os1 C27 C28 180.0 3_666 .
C29 Os1 C27 Mg2 134.06(19) . .
C29 Os1 C27 Mg2 -45.94(19) 3_666 .
C29 Os1 C27 Na1 -179.94(6) . .
C29 Os1 C27 Na1 0.06(6) 3_666 .
C29 Os1 C27 Na2 2.29(6) . .
C29 Os1 C27 Na2 -177.71(6) 3_666 .
C29 Os1 C27 C26 -78.52(9) . .
C29 Os1 C27 C26 101.48(9) 3_666 .
C29 Os1 C27 C28 35.62(8) . .
C29 Os1 C27 C28 -144.38(8) 3_666 .
N3 Na1 C27 Os1 -147.86(5) . .
N3 Na1 C27 Mg2 12.64(4) . .
N3 Na1 C27 Na2 26.77(17) . .
N3 Na1 C27 C26 144.81(9) . .
N3 Na1 C27 C28 -100.09(14) . .
N4 Na1 C27 Os1 68.38(9) . .
N4 Na1 C27 Mg2 -131.12(7) . .
N4 Na1 C27 Na2 -116.99(16) . .
N4 Na1 C27 C26 1.05(13) . .
N4 Na1 C27 C28 116.15(14) . .
C29 Na1 C27 Os1 -0.05(4) 3_666 .
C29 Na1 C27 Mg2 160.45(5) 3_666 .
C29 Na1 C27 Na2 174.58(17) 3_666 .
C29 Na1 C27 C26 -67.38(9) 3_666 .
C29 Na1 C27 C28 47.72(14) 3_666 .
N1 Na2 C27 Os1 6.87(10) . .
N1 Na2 C27 Mg2 -152.95(5) . .
N1 Na2 C27 Na1 -167.03(15) . .
N1 Na2 C27 C26 74.11(10) . .
N1 Na2 C27 C28 -28.58(11) . .
N2 Na2 C27 Os1 170.80(7) . .
N2 Na2 C27 Mg2 10.98(5) . .
N2 Na2 C27 Na1 -3.10(17) . .
N2 Na2 C27 C26 -121.96(9) . .
N2 Na2 C27 C28 135.36(9) . .
C8 Na2 C27 Os1 -162.94(7) . .
C8 Na2 C27 Mg2 37.24(5) . .
C8 Na2 C27 Na1 23.16(17) . .
C8 Na2 C27 C26 -95.70(9) . .
C8 Na2 C27 C28 161.62(9) . .
C28 Na2 C27 Os1 35.45(8) . .
C28 Na2 C27 Mg2 -124.37(10) . .
C28 Na2 C27 Na1 -138.5(2) . .
C28 Na2 C27 C26 102.69(12) . .
C29 Na2 C27 Os1 -2.15(5) . .
C29 Na2 C27 Mg2 -161.97(7) . .
C29 Na2 C27 Na1 -176.1(2) . .
C29 Na2 C27 C26 65.09(9) . .
C29 Na2 C27 C28 -37.60(8) . .
Os1 C27 C28 Na2 -146.77(6) . .
Os1 C27 C28 C29 -63.15(10) . .
Mg2 C27 C28 Os1 -150.47(8) . .
Mg2 C27 C28 Na2 62.76(9) . .
Mg2 C27 C28 C29 146.38(10) . .
Na1 C27 C28 Os1 -52.56(12) . .
Na1 C27 C28 Na2 160.68(10) . .
Na1 C27 C28 C29 -115.71(14) . .
Na2 C27 C28 Os1 146.77(6) . .
Na2 C27 C28 C29 83.62(11) . .
C26 C27 C28 Os1 60.67(9) . .
C26 C27 C28 Na2 -86.10(10) . .
C26 C27 C28 C29 -2.48(16) . .
C25 Os1 C28 Na2 -16.58(10) . .
C25 Os1 C28 Na2 163.42(10) 3_666 .
C25 Os1 C28 C27 -82.53(9) . .
C25 Os1 C28 C27 97.47(9) 3_666 .
C25 Os1 C28 C29 39.18(8) . .
C25 Os1 C28 C29 -140.82(8) 3_666 .
C26 Os1 C28 Na2 26.76(10) . .
C26 Os1 C28 Na2 -153.24(10) 3_666 .
C26 Os1 C28 C27 -39.19(8) . .
C26 Os1 C28 C27 140.81(8) 3_666 .
C26 Os1 C28 C29 82.53(9) . .
C26 Os1 C28 C29 -97.47(9) 3_666 .
C27 Os1 C28 Na2 65.95(12) . .
C27 Os1 C28 Na2 -114.05(12) 3_666 .
C27 Os1 C28 C27 180.0 3_666 .
C27 Os1 C28 C29 121.72(12) . .
C27 Os1 C28 C29 -58.28(12) 3_666 .
C28 Os1 C28 Na2 -176(100) 3_666 .
C28 Os1 C28 C27 118(100) 3_666 .
C28 Os1 C28 C29 -121(100) 3_666 .
C29 Os1 C28 Na2 -55.77(11) . .
C29 Os1 C28 Na2 124.23(11) 3_666 .
C29 Os1 C28 C27 -121.72(12) . .
C29 Os1 C28 C27 58.28(12) 3_666 .
C29 Os1 C28 C29 180.0 3_666 .
N1 Na2 C28 Os1 95.75(11) . .
N1 Na2 C28 C27 157.01(9) . .
N1 Na2 C28 C29 42.93(9) . .
N2 Na2 C28 Os1 -104.58(11) . .
N2 Na2 C28 C27 -43.32(9) . .
N2 Na2 C28 C29 -157.39(9) . .
C8 Na2 C28 Os1 -81.26(12) . .
C8 Na2 C28 C27 -20.00(10) . .
C8 Na2 C28 C29 -134.07(8) . .
C27 Na2 C28 Os1 -61.26(11) . .
C27 Na2 C28 C29 -114.07(12) . .
C29 Na2 C28 Os1 52.81(10) . .
C29 Na2 C28 C27 114.07(12) . .
Os1 C25 C29 Mg1 -152.67(13) . .
Os1 C25 C29 Na1 -74.97(4) . 3_666
Os1 C25 C29 Na2 125.01(5) . .
Os1 C25 C29 C28 59.82(9) . .
C26 C25 C29 Os1 -61.00(10) . .
C26 C25 C29 Mg1 146.33(12) . .
C26 C25 C29 Na1 -135.97(10) . 3_666
C26 C25 C29 Na2 64.01(11) . .
C26 C25 C29 C28 -1.18(15) . .
Os1 C28 C29 Mg1 144.61(9) . .
Os1 C28 C29 Na1 49.39(11) . 3_666
Os1 C28 C29 Na2 -150.10(6) . .
Os1 C28 C29 C25 -60.95(9) . .
Na2 C28 C29 Os1 150.10(6) . .
Na2 C28 C29 Mg1 -65.29(9) . .
Na2 C28 C29 Na1 -160.51(10) . 3_666
Na2 C28 C29 C25 89.15(10) . .
C27 C28 C29 Os1 63.28(10) . .
C27 C28 C29 Mg1 -152.12(10) . .
C27 C28 C29 Na1 112.66(13) . 3_666
C27 C28 C29 Na2 -86.82(11) . .
C27 C28 C29 C25 2.32(16) . .
N1 Mg1 C29 Os1 160.28(13) . .
N1 Mg1 C29 Na1 -159.10(5) . 3_666
N1 Mg1 C29 Na2 14.95(6) . .
N1 Mg1 C29 C25 -73.01(15) . .
N1 Mg1 C29 C28 71.23(11) . .
N4 Mg1 C29 Os1 -19.21(16) 3_666 .
N4 Mg1 C29 Na1 21.41(6) 3_666 3_666
N4 Mg1 C29 Na2 -164.53(5) 3_666 .
N4 Mg1 C29 C25 107.50(15) 3_666 .
N4 Mg1 C29 C28 -108.26(11) 3_666 .
C25 Os1 C29 Mg1 141.84(19) . .
C25 Os1 C29 Mg1 -38.16(19) 3_666 .
C25 Os1 C29 Na1 -78.47(8) 3_666 3_666
C25 Os1 C29 Na1 101.53(8) . 3_666
C25 Os1 C29 Na2 -81.04(10) . .
C25 Os1 C29 Na2 98.96(10) 3_666 .
C25 Os1 C29 C25 180.0 3_666 .
C25 Os1 C29 C28 -114.12(12) . .
C25 Os1 C29 C28 65.88(12) 3_666 .
C26 Os1 C29 Mg1 178.44(16) . .
C26 Os1 C29 Mg1 -1.56(16) 3_666 .
C26 Os1 C29 Na1 -41.86(6) 3_666 3_666
C26 Os1 C29 Na1 138.14(6) . 3_666
C26 Os1 C29 Na2 -44.44(7) . .
C26 Os1 C29 Na2 135.56(7) 3_666 .
C26 Os1 C29 C25 36.60(8) . .
C26 Os1 C29 C25 -143.40(8) 3_666 .
C26 Os1 C29 C28 -77.52(9) . .
C26 Os1 C29 C28 102.48(9) 3_666 .
C27 Os1 C29 Mg1 -139.63(15) . .
C27 Os1 C29 Mg1 40.37(15) 3_666 .
C27 Os1 C29 Na1 0.06(6) 3_666 3_666
C27 Os1 C29 Na1 -179.94(6) . 3_666
C27 Os1 C29 Na2 -2.51(6) . .
C27 Os1 C29 Na2 177.49(6) 3_666 .
C27 Os1 C29 C25 78.53(9) . .
C27 Os1 C29 C25 -101.47(9) 3_666 .
C27 Os1 C29 C28 -35.59(8) . .
C27 Os1 C29 C28 144.41(8) 3_666 .
C28 Os1 C29 Mg1 -104.04(17) . .
C28 Os1 C29 Mg1 75.96(17) 3_666 .
C28 Os1 C29 Na1 35.65(9) 3_666 3_666
C28 Os1 C29 Na1 -144.35(9) . 3_666
C28 Os1 C29 Na2 33.08(7) . .
C28 Os1 C29 Na2 -146.92(7) 3_666 .
C28 Os1 C29 C25 114.12(12) . .
C28 Os1 C29 C25 -65.88(12) 3_666 .
C28 Os1 C29 C28 180.0 3_666 .
C29 Os1 C29 Mg1 -101(100) 3_666 .
C29 Os1 C29 Na1 -141(100) 3_666 3_666
C29 Os1 C29 Na2 36(100) 3_666 .
C29 Os1 C29 C25 117(100) 3_666 .
C29 Os1 C29 C28 3(100) 3_666 .
N1 Na2 C29 Os1 -170.27(8) . .
N1 Na2 C29 Mg1 -11.90(5) . .
N1 Na2 C29 Na1 3.20(15) . 3_666
N1 Na2 C29 C25 121.85(9) . .
N1 Na2 C29 C28 -136.39(9) . .
N2 Na2 C29 Os1 -6.08(10) . .
N2 Na2 C29 Mg1 152.29(5) . .
N2 Na2 C29 Na1 167.40(14) . 3_666
N2 Na2 C29 C25 -73.96(10) . .
N2 Na2 C29 C28 27.81(10) . .
C8 Na2 C29 Os1 28.35(10) . .
C8 Na2 C29 Mg1 -173.28(5) . .
C8 Na2 C29 Na1 -158.18(13) . 3_666
C8 Na2 C29 C25 -39.53(11) . .
C8 Na2 C29 C28 62.23(10) . .
C27 Na2 C29 Os1 2.28(6) . .
C27 Na2 C29 Mg1 160.65(7) . .
C27 Na2 C29 Na1 175.75(18) . 3_666
C27 Na2 C29 C25 -65.60(9) . .
C27 Na2 C29 C28 36.16(8) . .
C28 Na2 C29 Os1 -33.89(8) . .
C28 Na2 C29 Mg1 124.49(10) . .
C28 Na2 C29 Na1 139.6(2) . 3_666
C28 Na2 C29 C25 -101.77(12) . .
